data_7018652
loop_
_publ_author_name
'Clegg, Jack K.'
'Harrowfield, Jack'
'Kim, Yang'
'Lee, Young Hoon'
'Lehn, Jean-Marie'
'Lim, Woo Taik'
'Thu\'ery, Pierre'

_publ_section_title
;
 Chelation-controlled molecular morphology: aminal to imine
 rearrangements.
;
_journal_issue 15
_journal_name_full 'Dalton transactions (Cambridge, England : 2003)'
_journal_page_first 4335
_journal_page_last 4357
_journal_paper_doi 10.1039/c2dt12250b
_journal_volume 41
_journal_year 2012
_chemical_formula_sum 'C5 H18 Cl3 N3 O'
_chemical_formula_weight 242.57
_chemical_name_systematic
;
?
;
_space_group_IT_number 61
_symmetry_cell_setting orthorhombic
_symmetry_space_group_name_Hall '-P 2ac 2ab'
_symmetry_space_group_name_H-M 'P b c a'
_atom_sites_solution_hydrogens geom
_atom_sites_solution_primary direct
_atom_sites_solution_secondary difmap
_audit_creation_method SHELXL-97
_cell_angle_alpha 90.00
_cell_angle_beta 90.00
_cell_angle_gamma 90.00
_cell_formula_units_Z 8
_cell_length_a 9.4620(19)
_cell_length_b 12.156(2)
_cell_length_c 18.508(4)
_cell_measurement_reflns_used 7591
_cell_measurement_temperature 293(2)
_cell_measurement_theta_max 30.4
_cell_measurement_theta_min 2.5
_cell_volume 2128.8(7)
_computing_cell_refinement 'HKL2000 (Otwinowski & Minor, 1997)'
_computing_data_collection 'COLLECT (Hooft, 1998)'
_computing_data_reduction 'HKL2000 (Otwinowski & Minor, 1997)'
_computing_molecular_graphics 'SHELXTL (Sheldrick, 1999)'
_computing_publication_material 'SHELXTL (Sheldrick, 1999); PLATON (Spek, 2003)'
_computing_structure_refinement 'SHELXL-97 (Sheldrick, 1997)'
_computing_structure_solution 'SHELXS-97 (Sheldrick, 1997)'
_diffrn_ambient_temperature 293(2)
_diffrn_detector_area_resol_mean 0
_diffrn_measured_fraction_theta_full 0.977
_diffrn_measured_fraction_theta_max 0.975
_diffrn_measurement_device_type 'ADSC Quantum210'
_diffrn_measurement_method 'two \f and two \w scans with 2\% steps'
_diffrn_radiation_monochromator graphite
_diffrn_radiation_source 'synchrotron radiation'
_diffrn_radiation_type 'synchrotron radiation'
_diffrn_radiation_wavelength 0.76999
_diffrn_reflns_av_R_equivalents 0.0615
_diffrn_reflns_av_sigmaI/netI 0.0416
_diffrn_reflns_limit_h_max 11
_diffrn_reflns_limit_h_min 0
_diffrn_reflns_limit_k_max 14
_diffrn_reflns_limit_k_min -13
_diffrn_reflns_limit_l_max 23
_diffrn_reflns_limit_l_min -23
_diffrn_reflns_number 7591
_diffrn_reflns_theta_full 30.38
_diffrn_reflns_theta_max 30.38
_diffrn_reflns_theta_min 2.48
_diffrn_standards_decay_% 0
_diffrn_standards_interval_count 0
_diffrn_standards_interval_time 0
_diffrn_standards_number 0
_exptl_absorpt_coefficient_mu 0.825
_exptl_absorpt_correction_type none
_exptl_crystal_colour white
_exptl_crystal_density_diffrn 1.514
_exptl_crystal_density_method 'not measured'
_exptl_crystal_description irregular
_exptl_crystal_F_000 1024
_exptl_crystal_size_max 0.50
_exptl_crystal_size_mid 0.20
_exptl_crystal_size_min 0.15
_refine_diff_density_max 0.695
_refine_diff_density_min -0.731
_refine_diff_density_rms 0.108
_refine_ls_extinction_method none
_refine_ls_goodness_of_fit_ref 1.062
_refine_ls_hydrogen_treatment constr
_refine_ls_matrix_type full
_refine_ls_number_parameters 113
_refine_ls_number_reflns 2156
_refine_ls_number_restraints 0
_refine_ls_restrained_S_all 1.062
_refine_ls_R_factor_all 0.0545
_refine_ls_R_factor_gt 0.0512
_refine_ls_shift/su_max 0.000
_refine_ls_shift/su_mean 0.000
_refine_ls_structure_factor_coef Fsqd
_refine_ls_weighting_details 'calc w=1/[\s^2^(Fo^2^)+(0.0934P)^2^+1.6062P] where P=(Fo^2^+2Fc^2^)/3'
_refine_ls_weighting_scheme calc
_refine_ls_wR_factor_gt 0.1403
_refine_ls_wR_factor_ref 0.1441
_reflns_number_gt 1967
_reflns_number_total 2156
_reflns_threshold_expression >2sigma(I)
_cod_data_source_file c2dt12250b.txt
_cod_data_source_block 1
_cod_depositor_comments
;
The following automatic conversions were performed:

'_symmetry_cell_setting' value 'Orthorhombic' changed to
'orthorhombic' according to
/home/saulius/struct/CIF-dictionaries/cif_core.dic dictionary named
'cif_core.dic' version 2.4.1 from 2010-06-29.

Automatic conversion script
Id: cif_fix_values 1715 2011-07-08 13:25:40Z adriana 
;
_cod_original_sg_symbol_H-M Pbca
_cod_database_code 7018652

loop_
_symmetry_equiv_pos_as_xyz
'x, y, z'
'-x+1/2, -y, z+1/2'
'-x, y+1/2, -z+1/2'
'x+1/2, -y+1/2, -z'
'-x, -y, -z'
'x-1/2, y, -z-1/2'
'x, -y-1/2, z-1/2'
'-x-1/2, y-1/2, z'

loop_
_atom_site_label
_atom_site_type_symbol
_atom_site_fract_x
_atom_site_fract_y
_atom_site_fract_z
_atom_site_U_iso_or_equiv
_atom_site_adp_type
_atom_site_occupancy
_atom_site_symmetry_multiplicity
_atom_site_calc_flag
_atom_site_refinement_flags
Cl1 Cl 0.06450(6) 0.77225(6) 0.33788(3) 0.0355(2) Uani 1 1 d .
Cl2 Cl 0.74297(7) 0.01522(5) 0.27312(4) 0.0341(2) Uani 1 1 d .
Cl3 Cl 0.78188(6) 0.00739(5) 0.49531(3) 0.0285(2) Uani 1 1 d .
C1 C 0.5091(2) 0.76006(19) 0.39027(11) 0.0204(5) Uani 1 1 d .
C2 C 0.6711(2) 0.75705(19) 0.39048(12) 0.0226(5) Uani 1 1 d .
H2A H 0.7058 0.8172 0.4200 0.027 Uiso 1 1 calc R
H2B H 0.7018 0.6889 0.4128 0.027 Uiso 1 1 calc R
C3 C 0.4424(2) 0.6677(2) 0.34451(12) 0.0229(5) Uani 1 1 d .
H3A H 0.3408 0.6785 0.3438 0.028 Uiso 1 1 calc R
H3B H 0.4760 0.6752 0.2952 0.028 Uiso 1 1 calc R
C4 C 0.4507(2) 0.8657(2) 0.35559(12) 0.0240(5) Uani 1 1 d .
H4A H 0.4837 0.8696 0.3060 0.029 Uiso 1 1 calc R
H4B H 0.3483 0.8610 0.3544 0.029 Uiso 1 1 calc R
C5 C 0.4576(3) 0.74799(19) 0.46889(13) 0.0272(5) Uani 1 1 d .
H5A H 0.3551 0.7491 0.4698 0.033 Uiso 1 1 calc R
H5B H 0.4887 0.6777 0.4880 0.033 Uiso 1 1 calc R
N1 N 0.4717(2) 0.55325(18) 0.36925(11) 0.0283(5) Uani 1 1 d .
H1A H 0.5646 0.5436 0.3735 0.042 Uiso 1 1 calc R
H1B H 0.4374 0.5057 0.3372 0.042 Uiso 1 1 calc R
H1C H 0.4306 0.5421 0.4119 0.042 Uiso 1 1 calc R
N2 N 0.7361(2) 0.76537(16) 0.31719(12) 0.0258(5) Uani 1 1 d .
H2C H 0.7113 0.7071 0.2910 0.039 Uiso 1 1 calc R
H2D H 0.8297 0.7676 0.3214 0.039 Uiso 1 1 calc R
H2E H 0.7058 0.8264 0.2955 0.039 Uiso 1 1 calc R
N3 N 0.4913(3) 0.96772(19) 0.39312(12) 0.0338(5) Uani 1 1 d .
H3C H 0.4378 0.9762 0.4323 0.051 Uiso 1 1 calc R
H3D H 0.4788 1.0248 0.3637 0.051 Uiso 1 1 calc R
H3E H 0.5817 0.9638 0.4061 0.051 Uiso 1 1 calc R
O3 O 0.5106(2) 0.83422(18) 0.51325(10) 0.0387(5) Uani 1 1 d .
H3 H 0.5339 0.8091 0.5526 0.058 Uiso 1 1 calc R

loop_
_atom_site_aniso_label
_atom_site_aniso_U_11
_atom_site_aniso_U_22
_atom_site_aniso_U_33
_atom_site_aniso_U_23
_atom_site_aniso_U_13
_atom_site_aniso_U_12
Cl1 0.0210(3) 0.0591(5) 0.0266(4) 0.0050(2) 0.0011(2) -0.0034(2)
Cl2 0.0386(4) 0.0216(4) 0.0421(4) 0.0012(2) -0.0127(2) 0.0000(2)
Cl3 0.0222(4) 0.0295(4) 0.0337(4) 0.0034(2) -0.0007(2) -0.0001(2)
C1 0.0177(10) 0.0212(12) 0.0222(11) -0.0006(8) -0.0002(8) 0.0002(7)
C2 0.0183(11) 0.0231(12) 0.0264(11) -0.0003(8) -0.0042(8) 0.0003(8)
C3 0.0202(10) 0.0256(12) 0.0230(10) -0.0019(8) -0.0009(8) -0.0026(8)
C4 0.0203(10) 0.0243(13) 0.0273(10) 0.0006(8) -0.0023(8) 0.0032(8)
C5 0.0333(13) 0.0252(13) 0.0231(11) -0.0014(8) 0.0055(9) -0.0031(10)
N1 0.0265(10) 0.0214(12) 0.0371(11) -0.0042(8) 0.0043(8) -0.0033(8)
N2 0.0178(9) 0.0242(12) 0.0353(11) -0.0009(8) 0.0032(8) -0.0008(7)
N3 0.0463(14) 0.0189(12) 0.0362(12) 0.0025(9) -0.0090(9) -0.0013(9)
O3 0.0519(13) 0.0407(12) 0.0235(8) -0.0024(8) -0.0023(8) -0.0081(9)

loop_
_atom_type_symbol
_atom_type_description
_atom_type_scat_dispersion_real
_atom_type_scat_dispersion_imag
_atom_type_scat_source
C C 0.0033 0.0016 'International Tables Vol C Tables 4.2.6.8 and 6.1.1.4'
H H 0.0000 0.0000 'International Tables Vol C Tables 4.2.6.8 and 6.1.1.4'
N N 0.0061 0.0033 'International Tables Vol C Tables 4.2.6.8 and 6.1.1.4'
O O 0.0106 0.0060 'International Tables Vol C Tables 4.2.6.8 and 6.1.1.4'
Cl Cl 0.1484 0.1585 'International Tables Vol C Tables 4.2.6.8 and 6.1.1.4'

loop_
_geom_angle_atom_site_label_1
_geom_angle_atom_site_label_2
_geom_angle_atom_site_label_3
_geom_angle
C2 C1 C4 112.36(18)
C2 C1 C3 113.17(18)
C4 C1 C3 103.36(18)
C2 C1 C5 108.15(18)
C4 C1 C5 111.09(19)
C3 C1 C5 108.65(18)
N2 C2 C1 114.06(18)
N1 C3 C1 115.76(18)
N3 C4 C1 114.35(18)
O3 C5 C1 111.28(19)

loop_
_geom_bond_atom_site_label_1
_geom_bond_atom_site_label_2
_geom_bond_distance
C1 C2 1.533(3)
C1 C4 1.538(3)
C1 C3 1.541(3)
C1 C5 1.541(3)
C2 N2 1.493(3)
C3 N1 1.491(3)
C4 N3 1.473(3)
C5 O3 1.423(3)
